data_4103531
loop_
_publ_author_name
'John A. Schlueter'
'Leonore Wiehl'
'Hyunsoo Park'
'Mariano de Souza'
'Michael Lang'
'Hyun-Joo Koo'
'Myung-Hwan Whangbo'

_publ_contact_author_address
;
Materials Science Division
Argonne National Laboratory
9700 S. Cass Ave.
Argonne, IL 60439
;
_publ_contact_author_email jaschlueter@anl.gov
_publ_contact_author_fax 630-252-9151
_publ_contact_author_name 'John A. Schlueter'
_publ_contact_author_phone 630-252-3588
_publ_section_title
;
 Enhanced Critical Temperature in a Dual-Layered Molecular Superconductor
;
_journal_name_full 'Journal of the American Chemical Society'
_journal_page_first 16308
_journal_page_last 16310
_journal_paper_doi 10.1021/ja105854m
_journal_volume 132
_journal_year 2010
_chemical_formula_moiety 'C4 Ag F12, 2(C10 H8 S8), C2 H3 Cl3 '
_chemical_formula_sum 'C26 H19 Ag Cl3 F12 S16'
_chemical_formula_weight 1286.59
_chemical_name_common
;
Bis(ethylenedithio)tetrathiafulvalene tetrakis(trifluoromethyl)argentate(III)
1,1,2-trichloroethane 
;
_space_group_IT_number 2
_symmetry_cell_setting triclinic
_symmetry_Int_Tables_number 2
_symmetry_space_group_name_Hall '-P 1'
_symmetry_space_group_name_H-M 'P -1'
_atom_sites_solution_hydrogens geom
_atom_sites_solution_primary direct
_atom_sites_solution_secondary difmap
_audit_creation_method 'manual editing of SHELXL-97 cif file'
_cell_angle_alpha 90.220(4)
_cell_angle_beta 91.244(5)
_cell_angle_gamma 90.444(5)
_cell_formula_units_Z 4
_cell_length_a 8.4136(6)
_cell_length_b 13.2172(7)
_cell_length_c 37.7991(16)
_cell_measurement_reflns_used 26521
_cell_measurement_temperature 110(2)
_cell_measurement_theta_max 23.43
_cell_measurement_theta_min 9.18
_cell_volume 4202.3(4)
_computing_cell_refinement
;
CrysAlis RED, Oxford Diffraction Ltd.,
Version 1.171.31.8 (release 12-01-2007 CrysAlis171 .NET)
(compiled Jan 12 2007,17:49:11)
;
_computing_data_collection
;
CrysAlis CCD, Oxford Diffraction Ltd.,
Version 1.171.31.8 (release 12-01-2007 CrysAlis171 .NET)
(compiled Jan 12 2007,17:49:11)
;
_computing_data_reduction
;
CrysAlis RED, Oxford Diffraction Ltd.,
Version 1.171.31.8 (release 12-01-2007 CrysAlis171 .NET)
(compiled Jan 12 2007,17:49:11)
;
_computing_structure_refinement 'SHELXL-97 (Sheldrick, 1997)'
_computing_structure_solution 'SHELXS-97 (Sheldrick, 1990)'
_diffrn_ambient_temperature 110(2)
_diffrn_detector_area_resol_mean 15.9682
_diffrn_measured_fraction_theta_full 0.689
_diffrn_measured_fraction_theta_max 0.689
_diffrn_measurement_device_type 'Oxford Diffraction Xcalibur3, Sapphire3 CCD'
_diffrn_measurement_method 'phi and omega'
_diffrn_radiation_monochromator graphite
_diffrn_radiation_source 'Enhance (Mo) X-ray Source'
_diffrn_radiation_type MoK\a
_diffrn_radiation_wavelength 0.71073
_diffrn_reflns_av_R_equivalents 0.0712
_diffrn_reflns_av_sigmaI/netI 0.0526
_diffrn_reflns_limit_h_max 8
_diffrn_reflns_limit_h_min -9
_diffrn_reflns_limit_k_max 14
_diffrn_reflns_limit_k_min -14
_diffrn_reflns_limit_l_max 42
_diffrn_reflns_limit_l_min -41
_diffrn_reflns_number 26521
_diffrn_reflns_theta_full 23.43
_diffrn_reflns_theta_max 23.43
_diffrn_reflns_theta_min 9.18
_exptl_absorpt_coefficient_mu 1.545
_exptl_absorpt_correction_T_max 0.948
_exptl_absorpt_correction_T_min 0.812
_exptl_absorpt_correction_type analytical
_exptl_absorpt_process_details
;
CrysAlis RED, Oxford Diffraction Ltd.,
Version 1.171.31.8 (release 12-01-2007 CrysAlis171 .NET)
(compiled Jan 12 2007,17:49:11)
Analytical numeric absorption correction using a multifaceted crystal
model based on expressions derived by R.C. Clark & J.S. Reid.
(Clark, R. C. & Reid, J. S. (1995). Acta Cryst. A51, 887-897)
;
_exptl_crystal_colour black
_exptl_crystal_density_diffrn 2.034
_exptl_crystal_density_method 'not measured'
_exptl_crystal_description needle
_exptl_crystal_F_000 2548
_exptl_crystal_size_max 0.4933
_exptl_crystal_size_mid 0.0829
_exptl_crystal_size_min 0.0352
_refine_diff_density_max 2.336
_refine_diff_density_min -1.044
_refine_diff_density_rms 0.112
_refine_ls_extinction_method none
_refine_ls_goodness_of_fit_ref 1.095
_refine_ls_hydrogen_treatment constr
_refine_ls_matrix_type full
_refine_ls_number_parameters 1045
_refine_ls_number_reflns 8521
_refine_ls_number_restraints 36
_refine_ls_restrained_S_all 1.105
_refine_ls_R_factor_all 0.0786
_refine_ls_R_factor_gt 0.0645
_refine_ls_shift/su_max 0.008
_refine_ls_shift/su_mean 0.000
_refine_ls_structure_factor_coef Fsqd
_refine_ls_weighting_details 'calc w=1/[\s^2^(Fo^2^)+(0.0266P)^2^+54.5857P] where P=(Fo^2^+2Fc^2^)/3'
_refine_ls_weighting_scheme calc
_refine_ls_wR_factor_gt 0.1272
_refine_ls_wR_factor_ref 0.1335
_reflns_number_gt 7164
_reflns_number_total 8521
_reflns_threshold_expression >2sigma(I)
_cod_data_source_file ja105854m_si_002.cif
_cod_data_source_block ka(ET)2[Ag(CF3)4](TCE)
_cod_database_code 4103531

loop_
_symmetry_equiv_pos_as_xyz
'x, y, z'
'-x, -y, -z'

loop_
_atom_site_label
_atom_site_type_symbol
_atom_site_fract_x
_atom_site_fract_y
_atom_site_fract_z
_atom_site_U_iso_or_equiv
_atom_site_adp_type
_atom_site_occupancy
_atom_site_symmetry_multiplicity
_atom_site_calc_flag
_atom_site_refinement_flags
S1 S 0.7309(3) 0.52845(17) -0.01554(6) 0.0176(6) Uani 1 1 d .
S2 S 0.9677(3) 0.40317(17) -0.05132(6) 0.0179(6) Uani 1 1 d .
S3 S 0.7343(3) 0.38271(17) 0.05041(5) 0.0170(6) Uani 1 1 d .
S4 S 0.9792(3) 0.25496(17) 0.01882(6) 0.0174(6) Uani 1 1 d .
S5 S 0.6595(3) 0.65824(19) -0.07634(6) 0.0234(7) Uani 1 1 d .
S6 S 0.9422(3) 0.5078(2) -0.11981(6) 0.0279(7) Uani 1 1 d .
S7 S 0.6914(3) 0.25669(18) 0.11400(6) 0.0201(7) Uani 1 1 d .
S8 S 0.9956(3) 0.10826(18) 0.07695(6) 0.0212(7) Uani 1 1 d .
C1 C 0.8545(12) 0.4229(7) -0.0141(2) 0.013(2) Uani 1 1 d .
C2 C 0.8573(12) 0.3605(7) 0.0147(2) 0.013(2) Uani 1 1 d U
C3 C 0.7693(13) 0.5571(7) -0.0598(2) 0.018(3) Uani 1 1 d .
C4 C 0.8779(13) 0.5000(8) -0.0760(2) 0.021(3) Uani 1 1 d .
C5 C 0.7898(13) 0.2746(7) 0.0740(2) 0.015(2) Uani 1 1 d .
C6 C 0.9042(13) 0.2169(7) 0.0597(2) 0.017(3) Uani 1 1 d .
C7 C 0.7606(15) 0.6837(8) -0.1171(2) 0.023(3) Uani 1 1 d .
H7A H 0.6954 0.7308 -0.1315 0.027 Uiso 1 1 calc R
H7B H 0.8631 0.7179 -0.1114 0.027 Uiso 1 1 calc R
C8 C 0.7924(14) 0.5894(8) -0.1390(2) 0.026(3) Uani 1 1 d .
H8A H 0.8265 0.6104 -0.1628 0.031 Uiso 1 1 calc R
H8B H 0.6920 0.5504 -0.1420 0.031 Uiso 1 1 calc R
C9 C 0.8346(13) 0.1772(8) 0.1368(2) 0.023(3) Uani 1 1 d .
H9A H 0.9326 0.2172 0.1417 0.028 Uiso 1 1 calc R
H9B H 0.7907 0.1565 0.1598 0.028 Uiso 1 1 calc R
C10 C 0.8778(14) 0.0822(8) 0.1159(3) 0.023(3) Uani 1 1 d .
H10A H 0.7786 0.0468 0.1083 0.028 Uiso 1 1 calc R
H10B H 0.9381 0.0361 0.1317 0.028 Uiso 1 1 calc R
S11 S 0.7642(3) 1.02839(17) -0.01561(6) 0.0173(6) Uani 1 1 d .
S12 S 0.5181(3) 0.90123(17) -0.05085(6) 0.0169(6) Uani 1 1 d .
S13 S 0.7764(3) 0.88344(17) 0.05037(6) 0.0167(6) Uani 1 1 d .
S14 S 0.5207(3) 0.75451(17) 0.01996(6) 0.0177(6) Uani 1 1 d .
S15 S 0.8275(3) 1.15545(19) -0.07726(6) 0.0223(6) Uani 1 1 d .
S16 S 0.5364(4) 1.0012(2) -0.12040(6) 0.0263(7) Uani 1 1 d .
S17 S 0.8342(3) 0.75845(19) 0.11391(6) 0.0209(6) Uani 1 1 d .
S18 S 0.5187(3) 0.60843(18) 0.07846(6) 0.0205(6) Uani 1 1 d .
C11 C 0.6414(12) 0.9219(7) -0.0137(2) 0.016(2) Uani 1 1 d .
C12 C 0.6447(13) 0.8598(7) 0.0151(2) 0.015(2) Uani 1 1 d .
C13 C 0.7192(14) 1.0552(7) -0.0602(2) 0.019(3) Uani 1 1 d .
C14 C 0.6068(13) 0.9961(7) -0.0764(2) 0.016(3) Uani 1 1 d .
C15 C 0.7266(13) 0.7757(7) 0.0746(2) 0.016(3) Uani 1 1 d .
C16 C 0.6073(13) 0.7171(7) 0.0607(2) 0.015(3) Uani 1 1 d .
C17 C 0.7176(14) 1.1792(8) -0.1179(2) 0.023(3) Uani 1 1 d .
H17A H 0.6151 1.2110 -0.1122 0.027 Uiso 1 1 calc R
H17B H 0.7784 1.2277 -0.1323 0.027 Uiso 1 1 calc R
C18 C 0.6847(14) 1.0843(7) -0.1396(2) 0.019(3) Uani 1 1 d .
H18A H 0.7851 1.0465 -0.1421 0.023 Uiso 1 1 calc R
H18B H 0.6478 1.1041 -0.1637 0.023 Uiso 1 1 calc R
C19 C 0.6983(14) 0.6788(8) 0.1375(2) 0.022(3) Uani 1 1 d .
H19A H 0.7502 0.6572 0.1599 0.027 Uiso 1 1 calc R
H19B H 0.6036 0.7188 0.1435 0.027 Uiso 1 1 calc R
C20 C 0.6449(13) 0.5864(8) 0.1171(3) 0.021(3) Uani 1 1 d .
H20A H 0.5870 0.5413 0.1333 0.025 Uiso 1 1 calc R
H20B H 0.7406 0.5498 0.1094 0.025 Uiso 1 1 calc R
S21 S 0.5666(3) 0.13945(17) 0.47242(6) 0.0178(6) Uani 1 1 d .
S22 S 0.6247(3) -0.07728(17) 0.45737(6) 0.0162(6) Uani 1 1 d .
S23 S 0.7575(3) 0.21550(17) 0.41315(6) 0.0202(6) Uani 1 1 d .
S24 S 0.8119(3) -0.04104(17) 0.39330(6) 0.0188(6) Uani 1 1 d .
C21 C 0.5422(13) 0.0127(7) 0.4856(2) 0.014(2) Uani 1 1 d .
C22 C 0.6895(13) 0.1098(7) 0.4366(2) 0.016(3) Uani 1 1 d .
C23 C 0.7138(13) 0.0136(7) 0.4295(2) 0.015(2) Uani 1 1 d .
C24 C 0.7747(15) 0.1586(8) 0.3696(2) 0.024(3) Uani 1 1 d .
H24A H 0.6681 0.1361 0.3610 0.029 Uiso 1 1 calc R
H24B H 0.8143 0.2101 0.3529 0.029 Uiso 1 1 calc R
C25 C 0.8860(15) 0.0689(8) 0.3697(3) 0.026(3) Uani 1 1 d .
H25A H 0.9890 0.0901 0.3807 0.031 Uiso 1 1 calc R
H25B H 0.9059 0.0491 0.3449 0.031 Uiso 1 1 calc R
S31 S 0.1335(3) 0.07557(17) 0.45886(6) 0.0173(6) Uani 1 1 d .
S32 S 0.0666(3) -0.13742(17) 0.47244(6) 0.0187(6) Uani 1 1 d .
S33 S 0.3218(3) 0.03829(17) 0.39436(6) 0.0179(6) Uani 1 1 d .
S34 S 0.2399(4) -0.21793(18) 0.41220(7) 0.0292(8) Uani 1 1 d .
C31 C 0.0434(12) -0.0129(7) 0.4854(2) 0.014(2) Uani 1 1 d .
C32 C 0.2158(12) -0.0119(7) 0.4297(2) 0.012(2) Uani 1 1 d .
C33 C 0.1852(13) -0.1108(7) 0.4365(2) 0.017(2) Uani 1 1 d .
C34 C 0.3080(14) -0.0682(7) 0.3639(2) 0.022(3) Uani 1 1 d .
H34A H 0.1954 -0.0782 0.3565 0.026 Uiso 1 1 calc R
H34B H 0.3687 -0.0518 0.3425 0.026 Uiso 1 1 calc R
C35 C 0.3701(14) -0.1654(8) 0.3794(2) 0.024(3) Uani 1 1 d .
H35A H 0.4762 -0.1526 0.3904 0.028 Uiso 1 1 calc R
H35B H 0.3828 -0.2154 0.3601 0.028 Uiso 1 1 calc R
S41 S 0.5864(4) 0.63973(17) 0.47538(6) 0.0233(7) Uani 1 1 d .
S42 S 0.6031(3) 0.42297(17) 0.45445(6) 0.0197(6) Uani 1 1 d .
S43 S 0.7849(3) 0.71531(18) 0.41822(6) 0.0223(7) Uani 1 1 d .
S44 S 0.7762(4) 0.46789(18) 0.38756(6) 0.0267(7) Uani 1 1 d .
C41 C 0.5401(13) 0.5122(7) 0.4857(2) 0.017(2) Uani 1 1 d .
C42 C 0.6958(13) 0.6081(7) 0.4378(2) 0.019(3) Uani 1 1 d .
C43 C 0.6993(12) 0.5119(7) 0.4276(2) 0.014(2) Uani 1 1 d .
C44 C 0.8347(16) 0.6708(8) 0.3744(3) 0.030(3) Uani 1 1 d .
H44A H 0.8197 0.7268 0.3574 0.036 Uiso 1 1 calc R
H44B H 0.9485 0.6523 0.3745 0.036 Uiso 1 1 calc R
C45 C 0.7383(15) 0.5819(7) 0.3618(2) 0.026(3) Uani 1 1 d .
H45A H 0.7621 0.5682 0.3367 0.031 Uiso 1 1 calc R
H45B H 0.6241 0.5987 0.3631 0.031 Uiso 1 1 calc R
S51 S 0.1396(3) 0.56911(17) 0.45863(6) 0.0199(6) Uani 1 1 d .
S52 S 0.0315(3) 0.36182(18) 0.46973(6) 0.0215(7) Uani 1 1 d .
S53 S 0.2907(4) 0.53035(18) 0.39055(6) 0.0268(7) Uani 1 1 d .
S54 S 0.1635(4) 0.27969(19) 0.40407(7) 0.0350(9) Uani 1 1 d .
C51 C 0.0384(13) 0.4856(7) 0.4849(2) 0.018(2) Uani 1 1 d .
C52 C 0.1886(13) 0.4814(7) 0.4260(2) 0.020(3) Uani 1 1 d .
C53 C 0.1383(14) 0.3851(7) 0.4317(2) 0.022(3) Uani 1 1 d .
C54 C 0.3004(16) 0.4216(8) 0.3614(2) 0.030(3) Uani 1 1 d .
H54A H 0.1987 0.4160 0.3478 0.035 Uiso 1 1 calc R
H54B H 0.3856 0.4337 0.3442 0.035 Uiso 1 1 calc R
C55 C 0.3313(15) 0.3224(8) 0.3796(3) 0.029(3) Uani 1 1 d .
H55A H 0.4243 0.3301 0.3959 0.035 Uiso 1 1 calc R
H55B H 0.3575 0.2706 0.3617 0.035 Uiso 1 1 calc R
Ag6 Ag 0.24115(10) 0.67366(5) 0.250305(17) 0.0177(2) Uani 1 1 d .
C61 C 0.3893(15) 0.6376(8) 0.2092(3) 0.023(3) Uani 1 1 d U
F61 F 0.4238(16) 0.5454(7) 0.2043(2) 0.096(4) Uani 1 1 d .
F62 F 0.5546(13) 0.6563(9) 0.2188(3) 0.086(3) Uani 1 1 d .
F63 F 0.368(2) 0.6760(16) 0.1802(3) 0.231(13) Uani 1 1 d .
C62 C 0.0652(18) 0.7208(9) 0.2126(3) 0.035(3) Uani 1 1 d U
F64 F 0.0704(14) 0.6652(8) 0.1817(3) 0.081(3) Uani 1 1 d .
F65 F 0.1017(11) 0.8069(7) 0.1969(2) 0.073(3) Uani 1 1 d .
F66 F -0.0784(11) 0.7067(8) 0.2189(2) 0.072(3) Uani 1 1 d .
C63 C 0.090(2) 0.7242(14) 0.2892(4) 0.056(4) Uani 1 1 d U
F67 F -0.0488(11) 0.6711(6) 0.29157(19) 0.052(2) Uani 1 1 d .
F68 F 0.0163(16) 0.8182(9) 0.2798(3) 0.100(4) Uani 1 1 d .
F69 F 0.1395(10) 0.7596(6) 0.3178(2) 0.053(2) Uani 1 1 d .
C64 C 0.4033(17) 0.6178(9) 0.2862(3) 0.027(3) Uani 1 1 d U
F70 F 0.4640(11) 0.5290(6) 0.28120(19) 0.057(2) Uani 1 1 d .
F71 F 0.3734(18) 0.6176(10) 0.31909(19) 0.131(6) Uani 1 1 d .
F72 F 0.531(2) 0.6834(12) 0.2918(4) 0.145(5) Uani 1 1 d U
Ag7 Ag 0.30499(9) 0.16995(5) 0.250519(16) 0.0150(2) Uani 1 1 d .
C71 C 0.4711(16) 0.2243(8) 0.2150(3) 0.026(3) Uani 1 1 d .
F81 F 0.5378(10) 0.1533(5) 0.19484(19) 0.051(2) Uani 1 1 d .
F82 F 0.4109(8) 0.2928(5) 0.19220(16) 0.0376(18) Uani 1 1 d .
F83 F 0.5992(11) 0.2745(7) 0.22958(18) 0.059(2) Uani 1 1 d .
C72 C 0.1470(14) 0.1366(8) 0.2087(3) 0.021(3) Uani 1 1 d .
F84 F 0.0761(9) 0.0458(5) 0.21172(16) 0.0368(17) Uani 1 1 d .
F85 F 0.2073(8) 0.1345(5) 0.17541(13) 0.0307(16) Uani 1 1 d .
F86 F 0.0267(9) 0.2048(6) 0.20545(16) 0.048(2) Uani 1 1 d .
C73 C 0.1330(14) 0.1312(8) 0.2862(2) 0.023(3) Uani 1 1 d .
F87 F 0.1385(8) 0.0323(4) 0.29741(16) 0.0345(18) Uani 1 1 d .
F88 F -0.0246(8) 0.1390(5) 0.27431(15) 0.0299(16) Uani 1 1 d .
F89 F 0.1313(8) 0.1863(5) 0.31625(14) 0.0328(17) Uani 1 1 d .
C74 C 0.4697(14) 0.1880(7) 0.2920(2) 0.021(3) Uani 1 1 d .
F90 F 0.4364(7) 0.1347(4) 0.32209(13) 0.0246(15) Uani 1 1 d .
F91 F 0.4844(8) 0.2866(4) 0.30371(15) 0.0288(16) Uani 1 1 d .
F92 F 0.6198(7) 0.1595(4) 0.28508(14) 0.0256(16) Uani 1 1 d .
C81 C 0.9200(14) 0.3850(8) 0.2567(3) 0.025(3) Uani 1 1 d .
H81 H 0.8948 0.3157 0.2474 0.030 Uiso 1 1 calc R
C82 C 0.8137(15) 0.4613(8) 0.2384(2) 0.029(3) Uani 1 1 d .
H82B H 0.8471 0.5307 0.2452 0.034 Uiso 1 1 calc R
H82A H 0.7023 0.4510 0.2455 0.034 Uiso 1 1 calc R
Cl81 Cl 0.8795(4) 0.3904(2) 0.30313(6) 0.0347(8) Uani 1 1 d .
Cl82 Cl 1.1261(4) 0.4132(2) 0.25042(8) 0.0355(7) Uani 1 1 d .
Cl83 Cl 0.8285(4) 0.4449(2) 0.19129(6) 0.0336(8) Uani 1 1 d .
C91 C 0.6310(15) 0.8886(8) 0.2575(3) 0.027(3) Uani 1 1 d .
H91 H 0.6551 0.8168 0.2512 0.032 Uiso 1 1 calc R
C92 C 0.7330(15) 0.9574(8) 0.2365(3) 0.030(3) Uani 1 1 d .
H92B H 0.8454 0.9500 0.2442 0.036 Uiso 1 1 calc R
H92A H 0.7017 1.0284 0.2406 0.036 Uiso 1 1 calc R
Cl91 Cl 0.6743(4) 0.9087(2) 0.30376(6) 0.0320(7) Uani 1 1 d .
Cl92 Cl 0.4239(3) 0.9121(2) 0.24864(7) 0.0316(7) Uani 1 1 d .
Cl93 Cl 0.7132(4) 0.9287(2) 0.19043(6) 0.0287(7) Uani 1 1 d .

loop_
_atom_site_aniso_label
_atom_site_aniso_U_11
_atom_site_aniso_U_22
_atom_site_aniso_U_33
_atom_site_aniso_U_23
_atom_site_aniso_U_13
_atom_site_aniso_U_12
S1 0.0214(16) 0.0167(12) 0.0149(11) 0.0028(9) 0.0024(10) 0.0039(13)
S2 0.0203(17) 0.0177(12) 0.0159(11) 0.0009(9) 0.0031(10) 0.0033(13)
S3 0.0195(16) 0.0172(12) 0.0144(11) 0.0020(9) 0.0029(10) 0.0022(13)
S4 0.0210(16) 0.0150(11) 0.0163(11) 0.0018(9) 0.0035(10) 0.0018(13)
S5 0.0228(17) 0.0253(13) 0.0223(12) 0.0084(10) 0.0029(11) 0.0059(14)
S6 0.0269(18) 0.0410(16) 0.0161(12) 0.0074(11) 0.0049(11) 0.0095(15)
S7 0.0210(17) 0.0244(13) 0.0151(11) 0.0041(9) 0.0023(10) 0.0033(13)
S8 0.0227(17) 0.0179(12) 0.0232(12) 0.0058(10) 0.0023(11) 0.0065(13)
C1 0.013(6) 0.016(5) 0.012(4) 0.002(4) 0.002(4) 0.000(5)
C2 0.010(5) 0.013(4) 0.017(4) -0.002(3) -0.001(4) -0.008(4)
C3 0.020(7) 0.021(5) 0.013(4) 0.002(4) -0.003(4) 0.002(5)
C4 0.018(7) 0.029(6) 0.015(5) 0.004(4) 0.000(4) -0.002(6)
C5 0.021(7) 0.015(5) 0.008(4) -0.002(4) -0.007(4) 0.000(5)
C6 0.024(7) 0.013(5) 0.014(4) 0.003(4) 0.002(4) -0.001(5)
C7 0.025(7) 0.020(5) 0.022(5) 0.004(4) -0.003(5) -0.012(6)
C8 0.025(7) 0.036(6) 0.018(5) 0.012(4) 0.003(5) 0.001(6)
C9 0.015(7) 0.038(6) 0.016(5) 0.012(4) 0.003(4) 0.001(6)
C10 0.019(7) 0.023(5) 0.027(5) 0.007(4) 0.000(5) -0.006(6)
S11 0.0214(16) 0.0158(12) 0.0144(11) 0.0029(9) -0.0020(10) -0.0046(13)
S12 0.0197(16) 0.0142(11) 0.0165(11) 0.0023(9) -0.0035(10) -0.0036(13)
S13 0.0179(16) 0.0154(11) 0.0164(11) 0.0022(9) -0.0060(10) -0.0073(13)
S14 0.0201(16) 0.0138(11) 0.0190(11) 0.0029(9) -0.0046(10) -0.0027(13)
S15 0.0209(17) 0.0247(13) 0.0209(12) 0.0080(10) -0.0027(11) -0.0071(14)
S16 0.0262(18) 0.0374(15) 0.0149(12) 0.0054(10) -0.0043(11) -0.0111(15)
S17 0.0210(17) 0.0265(13) 0.0150(11) 0.0035(10) -0.0021(10) -0.0036(14)
S18 0.0212(17) 0.0170(12) 0.0230(12) 0.0059(10) -0.0033(11) -0.0067(13)
C11 0.008(6) 0.021(5) 0.018(5) 0.000(4) -0.003(4) -0.002(5)
C12 0.018(6) 0.014(5) 0.011(4) 0.001(4) -0.006(4) -0.007(5)
C13 0.024(7) 0.020(5) 0.012(4) 0.002(4) 0.000(5) 0.003(6)
C14 0.015(7) 0.019(5) 0.012(4) 0.004(4) 0.000(4) 0.004(6)
C15 0.020(7) 0.016(5) 0.011(4) 0.006(4) -0.003(4) 0.000(6)
C16 0.017(7) 0.009(5) 0.020(5) -0.001(4) -0.002(4) 0.004(5)
C17 0.026(7) 0.023(5) 0.019(5) 0.006(4) -0.001(4) 0.010(6)
C18 0.023(7) 0.020(5) 0.015(4) 0.006(4) 0.003(4) -0.005(5)
C19 0.021(7) 0.031(6) 0.015(5) 0.007(4) -0.001(4) -0.004(6)
C20 0.010(6) 0.025(5) 0.028(5) 0.008(4) -0.005(4) -0.003(5)
S21 0.0221(17) 0.0134(11) 0.0182(11) 0.0022(9) 0.0063(10) -0.0004(12)
S22 0.0191(16) 0.0125(11) 0.0171(11) 0.0011(9) 0.0046(10) -0.0025(12)
S23 0.0242(17) 0.0138(12) 0.0229(12) 0.0042(9) 0.0082(11) -0.0024(13)
S24 0.0217(17) 0.0159(12) 0.0190(11) -0.0004(9) 0.0077(10) -0.0014(13)
C21 0.017(6) 0.012(5) 0.014(4) 0.002(3) 0.001(4) 0.000(5)
C22 0.016(7) 0.015(5) 0.017(4) 0.000(4) 0.006(4) 0.004(5)
C23 0.019(7) 0.012(5) 0.014(4) -0.002(4) -0.003(4) -0.002(5)
C24 0.029(8) 0.023(5) 0.021(5) 0.003(4) -0.003(5) -0.006(6)
C25 0.030(8) 0.025(5) 0.023(5) 0.002(4) 0.007(5) -0.004(6)
S31 0.0225(17) 0.0133(11) 0.0162(11) 0.0023(9) 0.0060(10) -0.0007(13)
S32 0.0238(17) 0.0140(12) 0.0185(11) 0.0014(9) 0.0050(11) -0.0037(13)
S33 0.0211(17) 0.0152(12) 0.0175(11) 0.0024(9) 0.0051(10) -0.0011(13)
S34 0.046(2) 0.0136(12) 0.0288(13) 0.0001(10) 0.0186(13) -0.0005(14)
C31 0.012(6) 0.014(5) 0.016(4) 0.002(4) -0.001(4) -0.004(5)
C32 0.011(6) 0.010(4) 0.015(4) -0.001(4) -0.001(4) -0.004(5)
C33 0.025(7) 0.016(5) 0.011(4) 0.002(4) 0.003(4) 0.003(5)
C34 0.031(7) 0.019(5) 0.015(5) 0.001(4) 0.006(4) 0.002(6)
C35 0.030(7) 0.025(5) 0.016(5) -0.003(4) 0.002(4) 0.007(6)
S41 0.0347(19) 0.0140(12) 0.0216(12) 0.0007(9) 0.0120(12) 0.0001(13)
S42 0.0256(17) 0.0135(12) 0.0204(12) 0.0007(9) 0.0076(11) -0.0010(13)
S43 0.0303(19) 0.0143(12) 0.0226(12) 0.0011(9) 0.0083(12) -0.0056(13)
S44 0.042(2) 0.0178(12) 0.0208(12) 0.0014(10) 0.0127(12) 0.0048(14)
C41 0.020(6) 0.012(5) 0.018(4) 0.001(4) 0.002(4) 0.003(5)
C42 0.025(7) 0.018(5) 0.013(4) 0.006(4) 0.005(4) 0.005(5)
C43 0.008(6) 0.012(5) 0.022(5) 0.003(4) 0.000(4) 0.000(5)
C44 0.040(9) 0.021(5) 0.028(5) -0.005(4) 0.013(5) -0.002(6)
C45 0.038(8) 0.023(5) 0.018(5) 0.004(4) 0.005(5) 0.001(6)
S51 0.0256(17) 0.0165(12) 0.0179(11) 0.0004(9) 0.0064(11) -0.0040(13)
S52 0.0298(18) 0.0165(12) 0.0187(11) 0.0007(9) 0.0091(11) -0.0023(13)
S53 0.040(2) 0.0175(12) 0.0235(12) 0.0046(10) 0.0148(12) 0.0014(14)
S54 0.058(2) 0.0161(13) 0.0323(14) -0.0022(11) 0.0242(15) -0.0011(15)
C51 0.017(6) 0.017(5) 0.020(4) 0.002(4) 0.000(4) 0.005(5)
C52 0.023(7) 0.020(5) 0.017(5) 0.004(4) 0.005(4) 0.007(5)
C53 0.031(7) 0.015(5) 0.021(5) 0.002(4) 0.009(5) 0.004(5)
C54 0.046(9) 0.028(6) 0.014(5) -0.003(4) 0.007(5) -0.007(6)
C55 0.030(8) 0.030(6) 0.028(5) -0.007(4) 0.007(5) 0.006(6)
Ag6 0.0188(5) 0.0193(4) 0.0152(3) -0.0001(3) 0.0015(3) -0.0020(4)
C61 0.020(6) 0.025(5) 0.023(5) 0.005(4) 0.004(4) -0.015(5)
F61 0.157(12) 0.054(5) 0.082(6) -0.002(4) 0.077(7) 0.037(7)
F62 0.053(7) 0.127(9) 0.078(6) -0.029(6) 0.016(5) -0.023(7)
F63 0.262(18) 0.36(2) 0.081(7) 0.131(11) 0.125(10) 0.28(2)
C62 0.034(7) 0.036(6) 0.036(5) 0.011(5) 0.010(5) 0.007(6)
F64 0.078(8) 0.083(6) 0.079(6) -0.018(5) -0.030(5) -0.016(6)
F65 0.060(6) 0.087(6) 0.071(5) 0.067(5) -0.016(4) -0.026(6)
F66 0.037(6) 0.096(7) 0.081(6) 0.048(5) -0.030(5) -0.029(6)
C63 0.044(8) 0.080(8) 0.044(6) -0.013(6) -0.009(6) -0.008(8)
F67 0.037(6) 0.061(5) 0.058(4) -0.013(4) 0.021(4) -0.029(5)
F68 0.118(10) 0.105(8) 0.076(6) -0.009(6) -0.003(6) 0.043(8)
F69 0.043(6) 0.060(5) 0.058(5) -0.039(4) 0.021(4) -0.022(5)
C64 0.026(7) 0.028(5) 0.026(5) 0.001(4) -0.012(5) -0.022(6)
F70 0.062(6) 0.051(5) 0.056(4) -0.016(3) -0.026(4) 0.032(5)
F71 0.209(14) 0.160(10) 0.025(4) 0.007(5) -0.002(6) 0.150(11)
F72 0.144(9) 0.129(8) 0.158(8) 0.083(7) -0.092(7) -0.014(7)
Ag7 0.0169(5) 0.0148(4) 0.0131(3) 0.0022(3) -0.0002(3) -0.0013(4)
C71 0.025(8) 0.029(6) 0.022(5) 0.003(5) -0.005(5) 0.002(7)
F81 0.053(6) 0.042(4) 0.060(4) 0.011(3) 0.039(4) 0.013(4)
F82 0.034(5) 0.043(4) 0.036(3) 0.025(3) 0.002(3) 0.000(4)
F83 0.048(6) 0.091(6) 0.036(4) 0.032(4) -0.014(4) -0.043(6)
C72 0.016(7) 0.021(6) 0.028(5) -0.003(4) 0.002(5) -0.006(6)
F84 0.035(5) 0.038(4) 0.037(3) -0.007(3) -0.006(3) -0.023(4)
F85 0.033(4) 0.041(3) 0.017(3) -0.005(2) -0.004(3) -0.010(4)
F86 0.044(5) 0.059(4) 0.040(4) -0.017(3) -0.024(3) 0.031(5)
C73 0.024(8) 0.027(6) 0.019(5) 0.007(4) -0.005(5) 0.005(6)
F87 0.034(5) 0.026(3) 0.044(3) 0.015(3) 0.014(3) 0.003(3)
F88 0.011(4) 0.045(4) 0.033(3) 0.000(3) -0.002(3) -0.010(4)
F89 0.023(4) 0.050(4) 0.026(3) -0.005(3) 0.007(3) -0.002(4)
C74 0.029(8) 0.017(5) 0.018(5) 0.002(4) 0.010(5) 0.000(6)
F90 0.022(4) 0.036(3) 0.016(3) 0.007(2) -0.001(2) -0.005(3)
F91 0.026(4) 0.028(3) 0.033(3) -0.005(2) -0.001(3) -0.005(3)
F92 0.015(4) 0.034(3) 0.028(3) -0.001(2) -0.002(3) 0.001(3)
C81 0.022(7) 0.027(5) 0.025(5) -0.002(4) -0.002(5) 0.000(6)
C82 0.033(8) 0.032(6) 0.022(5) 0.005(4) 0.007(5) 0.012(6)
Cl81 0.047(2) 0.0331(14) 0.0247(13) 0.0005(11) 0.0032(12) 0.0048(16)
Cl82 0.0229(18) 0.0329(15) 0.0508(16) -0.0019(12) 0.0015(13) -0.0024(15)
Cl83 0.0385(19) 0.0392(15) 0.0236(12) 0.0100(11) 0.0058(12) 0.0058(16)
C91 0.030(8) 0.022(5) 0.028(5) 0.002(4) -0.002(5) -0.004(6)
C92 0.034(8) 0.032(6) 0.023(5) 0.003(4) -0.003(5) 0.000(6)
Cl91 0.0337(19) 0.0393(15) 0.0230(12) -0.0012(11) 0.0007(12) 0.0007(16)
Cl92 0.0171(17) 0.0312(14) 0.0465(15) 0.0012(12) -0.0009(12) -0.0044(15)
Cl93 0.0319(18) 0.0331(14) 0.0210(12) 0.0008(10) -0.0035(11) 0.0026(15)

loop_
_atom_type_symbol
_atom_type_description
_atom_type_scat_dispersion_real
_atom_type_scat_dispersion_imag
_atom_type_scat_source
C C 0.0033 0.0016 'International Tables Vol C Tables 4.2.6.8 and 6.1.1.4'
H H 0.0000 0.0000 'International Tables Vol C Tables 4.2.6.8 and 6.1.1.4'
S S 0.1246 0.1234 'International Tables Vol C Tables 4.2.6.8 and 6.1.1.4'
F F 0.0171 0.0103 'International Tables Vol C Tables 4.2.6.8 and 6.1.1.4'
Cl Cl 0.1484 0.1585 'International Tables Vol C Tables 4.2.6.8 and 6.1.1.4'
Ag Ag -0.8971 1.1015 'International Tables Vol C Tables 4.2.6.8 and 6.1.1.4'

loop_
_geom_angle_atom_site_label_1
_geom_angle_atom_site_label_2
_geom_angle_atom_site_label_3
_geom_angle
_geom_angle_site_symmetry_1
C1 S1 C3 94.8(4) .
C1 S2 C4 94.8(4) .
C2 S3 C5 95.6(4) .
C2 S4 C6 95.0(4) .
C3 S5 C7 101.2(4) .
C4 S6 C8 100.8(4) .
C5 S7 C9 99.6(4) .
C6 S8 C10 102.3(4) .
C2 C1 S2 123.6(6) .
C2 C1 S1 120.8(6) .
S2 C1 S1 115.7(4) .
C1 C2 S4 124.0(6) .
C1 C2 S3 120.8(6) .
S4 C2 S3 115.2(5) .
C4 C3 S5 129.3(7) .
C4 C3 S1 116.9(6) .
S5 C3 S1 113.8(5) .
C3 C4 S2 117.5(6) .
C3 C4 S6 128.4(7) .
S2 C4 S6 114.1(5) .
C6 C5 S3 116.6(6) .
C6 C5 S7 128.3(6) .
S3 C5 S7 115.1(5) .
C5 C6 S4 117.5(6) .
C5 C6 S8 128.9(6) .
S4 C6 S8 113.6(5) .
C8 C7 S5 113.8(7) .
C8 C7 H7A 108.8 .
S5 C7 H7A 108.8 .
C8 C7 H7B 108.8 .
S5 C7 H7B 108.8 .
H7A C7 H7B 107.7 .
C7 C8 S6 113.9(8) .
C7 C8 H8A 108.8 .
S6 C8 H8A 108.8 .
C7 C8 H8B 108.8 .
S6 C8 H8B 108.8 .
H8A C8 H8B 107.7 .
C10 C9 S7 113.5(8) .
C10 C9 H9A 108.9 .
S7 C9 H9A 108.9 .
C10 C9 H9B 108.9 .
S7 C9 H9B 108.9 .
H9A C9 H9B 107.7 .
C9 C10 S8 113.7(7) .
C9 C10 H10A 108.8 .
S8 C10 H10A 108.8 .
C9 C10 H10B 108.8 .
S8 C10 H10B 108.8 .
H10A C10 H10B 107.7 .
C11 S11 C13 95.2(5) .
C11 S12 C14 94.8(5) .
C12 S13 C15 96.1(5) .
C12 S14 C16 94.8(5) .
C13 S15 C17 101.0(5) .
C14 S16 C18 100.6(5) .
C15 S17 C19 100.3(5) .
C16 S18 C20 101.5(5) .
C12 C11 S11 121.1(8) .
C12 C11 S12 123.6(8) .
S11 C11 S12 115.3(5) .
C11 C12 S13 120.6(8) .
C11 C12 S14 124.1(8) .
S13 C12 S14 115.3(5) .
C14 C13 S15 129.0(7) .
C14 C13 S11 116.7(7) .
S15 C13 S11 114.2(7) .
C13 C14 S16 128.4(7) .
C13 C14 S12 117.1(6) .
S16 C14 S12 114.4(7) .
C16 C15 S17 128.3(7) .
C16 C15 S13 116.0(6) .
S17 C15 S13 115.7(7) .
C15 C16 S18 128.8(7) .
C15 C16 S14 117.7(7) .
S18 C16 S14 113.4(7) .
C18 C17 S15 113.3(6) .
C18 C17 H17A 108.9 .
S15 C17 H17A 108.9 .
C18 C17 H17B 108.9 .
S15 C17 H17B 108.9 .
H17A C17 H17B 107.7 .
C17 C18 S16 113.3(6) .
C17 C18 H18A 108.9 .
S16 C18 H18A 108.9 .
C17 C18 H18B 108.9 .
S16 C18 H18B 108.9 .
H18A C18 H18B 107.7 .
C20 C19 S17 113.7(7) .
C20 C19 H19A 108.8 .
S17 C19 H19A 108.8 .
C20 C19 H19B 108.8 .
S17 C19 H19B 108.8 .
H19A C19 H19B 107.7 .
C19 C20 S18 116.1(6) .
C19 C20 H20A 108.2 .
S18 C20 H20A 108.2 .
C19 C20 H20B 108.2 .
S18 C20 H20B 108.2 .
H20A C20 H20B 107.4 .
C21 S21 C22 94.5(4) .
C21 S22 C23 94.6(4) .
C22 S23 C24 99.5(5) .
C23 S24 C25 102.9(4) .
C21 C21 S22 122.9(9) 2_656
C21 C21 S21 122.0(9) 2_656
S22 C21 S21 115.0(5) .
C23 C22 S23 127.6(7) .
C23 C22 S21 118.0(7) .
S23 C22 S21 114.3(5) .
C22 C23 S24 129.2(7) .
C22 C23 S22 117.5(7) .
S24 C23 S22 113.2(5) .
C25 C24 S23 112.4(7) .
C25 C24 H24A 109.1 .
S23 C24 H24A 109.1 .
C25 C24 H24B 109.1 .
S23 C24 H24B 109.1 .
H24A C24 H24B 107.8 .
C24 C25 S24 114.3(8) .
C24 C25 H25A 108.7 .
S24 C25 H25A 108.7 .
C24 C25 H25B 108.7 .
S24 C25 H25B 108.7 .
H25A C25 H25B 107.6 .
C31 S31 C32 96.0(4) .
C31 S32 C33 95.8(4) .
C32 S33 C34 99.6(5) .
C33 S34 C35 102.8(5) .
C31 C31 S31 123.0(9) 2_556
C31 C31 S32 121.9(10) 2_556
S31 C31 S32 115.1(5) .
C33 C32 S31 116.0(6) .
C33 C32 S33 127.5(6) .
S31 C32 S33 116.4(5) .
C32 C33 S32 117.1(6) .
C32 C33 S34 128.6(7) .
S32 C33 S34 114.1(5) .
C35 C34 S33 113.4(7) .
C35 C34 H34A 108.9 .
S33 C34 H34A 108.9 .
C35 C34 H34B 108.9 .
S33 C34 H34B 108.9 .
H34A C34 H34B 107.7 .
C34 C35 S34 112.6(7) .
C34 C35 H35A 109.1 .
S34 C35 H35A 109.1 .
C34 C35 H35B 109.1 .
S34 C35 H35B 109.1 .
H35A C35 H35B 107.8 .
C42 S41 C41 94.1(4) .
C41 S42 C43 95.1(4) .
C42 S43 C44 103.4(5) .
C43 S44 C45 97.0(4) .
C41 C41 S42 123.5(10) 2_666
C41 C41 S41 121.7(9) 2_666
S42 C41 S41 114.7(5) .
C43 C42 S41 118.5(7) .
C43 C42 S43 129.1(7) .
S41 C42 S43 112.4(5) .
C42 C43 S44 125.2(7) .
C42 C43 S42 117.3(7) .
S44 C43 S42 117.3(5) .
C45 C44 S43 114.0(7) .
C45 C44 H44A 108.7 .
S43 C44 H44A 108.7 .
C45 C44 H44B 108.7 .
S43 C44 H44B 108.7 .
H44A C44 H44B 107.6 .
C44 C45 S44 113.1(8) .
C44 C45 H45A 109.0 .
S44 C45 H45A 109.0 .
C44 C45 H45B 109.0 .
S44 C45 H45B 109.0 .
H45A C45 H45B 107.8 .
C51 S51 C52 96.3(5) .
C51 S52 C53 95.4(5) .
C52 S53 C54 101.9(5) .
C53 S54 C55 99.6(5) .
C51 C51 S51 123.3(10) 2_566
C51 C51 S52 121.4(11) 2_566
S51 C51 S52 115.2(5) .
C53 C52 S53 129.1(7) .
C53 C52 S51 115.5(7) .
S53 C52 S51 115.3(6) .
C52 C53 S52 117.5(7) .
C52 C53 S54 127.4(7) .
S52 C53 S54 115.1(6) .
C55 C54 S53 115.0(7) .
C55 C54 H54A 108.5 .
S53 C54 H54A 108.5 .
C55 C54 H54B 108.5 .
S53 C54 H54B 108.5 .
H54A C54 H54B 107.5 .
C54 C55 S54 112.2(8) .
C54 C55 H55A 109.2 .
S54 C55 H55A 109.2 .
C54 C55 H55B 109.2 .
S54 C55 H55B 109.2 .
H55A C55 H55B 107.9 .
C64 Ag6 C61 90.5(4) .
C64 Ag6 C63 93.4(5) .
C61 Ag6 C63 174.2(5) .
C64 Ag6 C62 175.8(5) .
C61 Ag6 C62 89.3(4) .
C63 Ag6 C62 87.1(5) .
F63 C61 F61 107.6(12) .
F63 C61 F62 106.3(13) .
F61 C61 F62 88.3(10) .
F63 C61 Ag6 119.8(8) .
F61 C61 Ag6 118.5(7) .
F62 C61 Ag6 111.4(7) .
F66 C62 F65 116.3(10) .
F66 C62 F64 97.8(13) .
F65 C62 F64 93.6(9) .
F66 C62 Ag6 119.3(7) .
F65 C62 Ag6 113.2(11) .
F64 C62 Ag6 111.9(7) .
F69 C63 F67 114.0(13) .
F69 C63 F68 91.7(12) .
F67 C63 F68 95.5(12) .
F69 C63 Ag6 122.4(13) .
F67 C63 Ag6 114.9(11) .
F68 C63 Ag6 111.9(10) .
F71 C64 F70 103.0(8) .
F71 C64 F72 91.3(14) .
F70 C64 F72 106.1(12) .
F71 C64 Ag6 120.4(9) .
F70 C64 Ag6 119.7(8) .
F72 C64 Ag6 112.1(7) .
C73 Ag7 C74 90.0(4) .
C73 Ag7 C71 174.1(4) .
C74 Ag7 C71 90.2(4) .
C73 Ag7 C72 90.0(4) .
C74 Ag7 C72 174.2(4) .
C71 Ag7 C72 90.4(5) .
F81 C71 F82 105.5(8) .
F81 C71 F83 103.2(9) .
F82 C71 F83 102.5(9) .
F81 C71 Ag7 114.9(8) .
F82 C71 Ag7 113.3(8) .
F83 C71 Ag7 115.9(6) .
F84 C72 F86 105.8(10) .
F84 C72 F85 103.7(8) .
F86 C72 F85 102.7(7) .
F84 C72 Ag7 113.1(6) .
F86 C72 Ag7 113.0(7) .
F85 C72 Ag7 117.3(8) .
F89 C73 F87 104.5(7) .
F89 C73 F88 101.5(7) .
F87 C73 F88 101.7(9) .
F89 C73 Ag7 116.1(8) .
F87 C73 Ag7 114.6(6) .
F88 C73 Ag7 116.5(6) .
F92 C74 F90 102.9(7) .
F92 C74 F91 104.7(10) .
F90 C74 F91 103.7(7) .
F92 C74 Ag7 115.7(6) .
F90 C74 Ag7 115.1(8) .
F91 C74 Ag7 113.3(6) .
C82 C81 Cl82 111.6(8) .
C82 C81 Cl81 107.5(6) .
Cl82 C81 Cl81 109.1(6) .
C82 C81 H81 109.5 .
Cl82 C81 H81 109.5 .
Cl81 C81 H81 109.5 .
C81 C82 Cl83 108.8(6) .
C81 C82 H82B 109.9 .
Cl83 C82 H82B 109.9 .
C81 C82 H82A 109.9 .
Cl83 C82 H82A 109.9 .
H82B C82 H82A 108.3 .
C92 C91 Cl92 111.0(7) .
C92 C91 Cl91 109.0(9) .
Cl92 C91 Cl91 109.3(5) .
C92 C91 H91 109.2 .
Cl92 C91 H91 109.2 .
Cl91 C91 H91 109.2 .
C91 C92 Cl93 110.6(9) .
C91 C92 H92B 109.5 .
Cl93 C92 H92B 109.5 .
C91 C92 H92A 109.5 .
Cl93 C92 H92A 109.5 .
H92B C92 H92A 108.1 .

loop_
_geom_bond_atom_site_label_1
_geom_bond_atom_site_label_2
_geom_bond_distance
_geom_bond_site_symmetry_2
S1 C1 1.747(8) .
S1 C3 1.755(8) .
S2 C1 1.736(8) .
S2 C4 1.753(9) .
S3 C2 1.744(8) .
S3 C5 1.747(8) .
S4 C2 1.742(9) .
S4 C6 1.754(8) .
S5 C3 1.740(9) .
S5 C7 1.807(9) .
S6 C4 1.755(9) .
S6 C8 1.807(10) .
S7 C5 1.757(9) .
S7 C9 1.810(9) .
S8 C6 1.756(8) .
S8 C10 1.824(10) .
C1 C2 1.369(12) .
C3 C4 1.346(13) .
C5 C6 1.353(13) .
C7 C8 1.523(15) .
C7 H7A 0.9900 .
C7 H7B 0.9900 .
C8 H8A 0.9900 .
C8 H8B 0.9900 .
C9 C10 1.532(15) .
C9 H9A 0.9900 .
C9 H9B 0.9900 .
C10 H10A 0.9900 .
C10 H10B 0.9900 .
S11 C11 1.743(11) .
S11 C13 1.756(9) .
S12 C11 1.747(10) .
S12 C14 1.758(10) .
S13 C12 1.741(10) .
S13 C15 1.750(9) .
S14 C12 1.746(11) .
S14 C16 1.763(9) .
S15 C13 1.737(11) .
S15 C17 1.806(10) .
S16 C14 1.755(10) .
S16 C18 1.821(11) .
S17 C15 1.739(10) .
S17 C19 1.801(11) .
S18 C16 1.756(10) .
S18 C20 1.813(10) .
C11 C12 1.365(12) .
C13 C14 1.357(16) .
C15 C16 1.359(15) .
C17 C18 1.517(16) .
C17 H17A 0.9900 .
C17 H17B 0.9900 .
C18 H18A 0.9900 .
C18 H18B 0.9900 .
C19 C20 1.502(17) .
C19 H19A 0.9900 .
C19 H19B 0.9900 .
C20 H20A 0.9900 .
C20 H20B 0.9900 .
S21 C21 1.761(9) .
S21 C22 1.765(8) .
S22 C21 1.753(9) .
S22 C23 1.775(10) .
S23 C22 1.756(10) .
S23 C24 1.818(10) .
S24 C23 1.767(8) .
S24 C25 1.821(11) .
C21 C21 1.352(18) 2_656
C22 C23 1.317(13) .
C24 C25 1.516(14) .
C24 H24A 0.9900 .
C24 H24B 0.9900 .
C25 H25A 0.9900 .
C25 H25B 0.9900 .
S31 C31 1.726(10) .
S31 C32 1.750(8) .
S32 C31 1.730(9) .
S32 C33 1.737(9) .
S33 C32 1.753(9) .
S33 C34 1.817(10) .
S34 C33 1.755(9) .
S34 C35 1.810(10) .
C31 C31 1.377(17) 2_556
C32 C33 1.357(14) .
C34 C35 1.506(13) .
C34 H34A 0.9900 .
C34 H34B 0.9900 .
C35 H35A 0.9900 .
C35 H35B 0.9900 .
S41 C42 1.760(8) .
S41 C41 1.774(10) .
S42 C41 1.758(9) .
S42 C43 1.759(9) .
S43 C42 1.770(10) .
S43 C44 1.816(10) .
S44 C43 1.759(9) .
S44 C45 1.823(9) .
C41 C41 1.327(18) 2_666
C42 C43 1.328(14) .
C44 C45 1.492(18) .
C44 H44A 0.9900 .
C44 H44B 0.9900 .
C45 H45A 0.9900 .
C45 H45B 0.9900 .
S51 C51 1.720(10) .
S51 C52 1.747(9) .
S52 C51 1.732(10) .
S52 C53 1.740(9) .
S53 C52 1.733(9) .
S53 C54 1.812(10) .
S54 C53 1.754(10) .
S54 C55 1.793(12) .
C51 C51 1.379(18) 2_566
C52 C53 1.357(15) .
C54 C55 1.506(14) .
C54 H54A 0.9900 .
C54 H54B 0.9900 .
C55 H55A 0.9900 .
C55 H55B 0.9900 .
Ag6 C64 2.047(12) .
Ag6 C61 2.069(10) .
Ag6 C63 2.079(15) .
Ag6 C62 2.131(13) .
C61 F63 1.221(13) .
C61 F61 1.269(13) .
C61 F62 1.449(16) .
C62 F66 1.249(16) .
C62 F65 1.323(15) .
C62 F64 1.379(16) .
C63 F69 1.241(18) .
C63 F67 1.36(2) .
C63 F68 1.435(18) .
C64 F71 1.273(13) .
C64 F70 1.299(13) .
C64 F72 1.39(2) .
Ag7 C73 2.061(11) .
Ag7 C74 2.082(12) .
Ag7 C71 2.085(11) .
Ag7 C72 2.087(12) .
C71 F81 1.340(12) .
C71 F82 1.346(11) .
C71 F83 1.366(15) .
C72 F84 1.342(14) .
C72 F86 1.365(12) .
C72 F85 1.366(11) .
C73 F89 1.349(12) .
C73 F87 1.377(11) .
C73 F88 1.395(13) .
C74 F92 1.351(12) .
C74 F90 1.373(10) .
C74 F91 1.379(13) .
C81 C82 1.513(14) .
C81 Cl82 1.793(12) .
C81 Cl81 1.795(10) .
C81 H81 1.0000 .
C82 Cl83 1.799(10) .
C82 H82B 0.9900 .
C82 H82A 0.9900 .
C91 C92 1.489(17) .
C91 Cl92 1.797(12) .
C91 Cl91 1.798(11) .
C91 H91 1.0000 .
C92 Cl93 1.783(11) .
C92 H92B 0.9900 .
C92 H92A 0.9900 .

loop_
_geom_torsion_atom_site_label_1
_geom_torsion_atom_site_label_2
_geom_torsion_atom_site_label_3
_geom_torsion_atom_site_label_4
_geom_torsion
_geom_torsion_site_symmetry_4
C4 S2 C1 C2 172.5(10) .
C4 S2 C1 S1 -6.5(7) .
C3 S1 C1 C2 -172.4(9) .
C3 S1 C1 S2 6.7(7) .
S2 C1 C2 S4 2.2(14) .
S1 C1 C2 S4 -178.8(6) .
S2 C1 C2 S3 -177.5(6) .
S1 C1 C2 S3 1.5(13) .
C6 S4 C2 C1 -177.0(10) .
C6 S4 C2 S3 2.7(7) .
C5 S3 C2 C1 176.3(10) .
C5 S3 C2 S4 -3.5(7) .
C7 S5 C3 C4 -12.1(13) .
C7 S5 C3 S1 167.4(7) .
C1 S1 C3 C4 -4.2(10) .
C1 S1 C3 S5 176.3(7) .
S5 C3 C4 S2 179.8(8) .
S1 C3 C4 S2 0.3(13) .
S5 C3 C4 S6 -1.1(18) .
S1 C3 C4 S6 179.4(8) .
C1 S2 C4 C3 3.7(10) .
C1 S2 C4 S6 -175.5(7) .
C8 S6 C4 C3 -13.2(13) .
C8 S6 C4 S2 166.0(7) .
C2 S3 C5 C6 3.1(9) .
C2 S3 C5 S7 -178.2(7) .
C9 S7 C5 C6 21.6(11) .
C9 S7 C5 S3 -156.9(7) .
S3 C5 C6 S4 -1.7(12) .
S7 C5 C6 S4 179.8(7) .
S3 C5 C6 S8 176.3(8) .
S7 C5 C6 S8 -2.2(16) .
C2 S4 C6 C5 -0.6(10) .
C2 S4 C6 S8 -178.9(7) .
C10 S8 C6 C5 7.9(12) .
C10 S8 C6 S4 -174.0(7) .
C3 S5 C7 C8 46.8(10) .
S5 C7 C8 S6 -70.4(11) .
C4 S6 C8 C7 48.0(9) .
C5 S7 C9 C10 -54.7(9) .
S7 C9 C10 S8 70.1(10) .
C6 S8 C10 C9 -41.0(10) .
C13 S11 C11 C12 171.3(7) .
C13 S11 C11 S12 -8.2(6) .
C14 S12 C11 C12 -171.0(8) .
C14 S12 C11 S11 8.5(5) .
S11 C11 C12 S13 -1.8(11) .
S12 C11 C12 S13 177.7(5) .
S11 C11 C12 S14 177.5(5) .
S12 C11 C12 S14 -3.1(11) .
C15 S13 C12 C11 -176.4(7) .
C15 S13 C12 S14 4.2(6) .
C16 S14 C12 C11 177.0(8) .
C16 S14 C12 S13 -3.7(6) .
C17 S15 C13 C14 13.4(9) .
C17 S15 C13 S11 -166.6(5) .
C11 S11 C13 C14 4.4(8) .
C11 S11 C13 S15 -175.5(5) .
S15 C13 C14 S16 0.9(13) .
S11 C13 C14 S16 -179.0(5) .
S15 C13 C14 S12 -179.2(5) .
S11 C13 C14 S12 0.8(9) .
C18 S16 C14 C13 12.6(9) .
C18 S16 C14 S12 -167.3(5) .
C11 S12 C14 C13 -5.6(7) .
C11 S12 C14 S16 174.3(5) .
C19 S17 C15 C16 -21.7(9) .
C19 S17 C15 S13 157.2(5) .
C12 S13 C15 C16 -3.2(7) .
C12 S13 C15 S17 177.7(5) .
S17 C15 C16 S18 2.7(13) .
S13 C15 C16 S18 -176.3(5) .
S17 C15 C16 S14 -179.9(5) .
S13 C15 C16 S14 1.2(9) .
C20 S18 C16 C15 -7.0(9) .
C20 S18 C16 S14 175.4(5) .
C12 S14 C16 C15 1.5(7) .
C12 S14 C16 S18 179.3(5) .
C13 S15 C17 C18 -49.0(8) .
S15 C17 C18 S16 71.9(9) .
C14 S16 C18 C17 -48.1(8) .
C15 S17 C19 C20 53.0(8) .
S17 C19 C20 S18 -68.1(9) .
C16 S18 C20 C19 39.7(8) .
C23 S22 C21 C21 -178.4(13) 2_656
C23 S22 C21 S21 5.3(7) .
C22 S21 C21 C21 177.7(13) 2_656
C22 S21 C21 S22 -6.0(7) .
C24 S23 C22 C23 26.5(12) .
C24 S23 C22 S21 -150.0(6) .
C21 S21 C22 C23 4.6(10) .
C21 S21 C22 S23 -178.5(6) .
S23 C22 C23 S24 -3.6(17) .
S21 C22 C23 S24 172.8(7) .
S23 C22 C23 S22 -178.1(6) .
S21 C22 C23 S22 -1.7(13) .
C25 S24 C23 C22 4.2(13) .
C25 S24 C23 S22 179.0(6) .
C21 S22 C23 C22 -2.2(10) .
C21 S22 C23 S24 -177.6(6) .
C22 S23 C24 C25 -58.1(9) .
S23 C24 C25 S24 68.6(11) .
C23 S24 C25 C24 -37.0(10) .
C32 S31 C31 C31 179.7(12) 2_556
C32 S31 C31 S32 -1.5(7) .
C33 S32 C31 C31 -179.2(12) 2_556
C33 S32 C31 S31 1.9(7) .
C31 S31 C32 C33 0.2(10) .
C31 S31 C32 S33 178.0(6) .
C34 S33 C32 C33 20.2(11) .
C34 S33 C32 S31 -157.3(6) .
S31 C32 C33 S32 1.1(12) .
S33 C32 C33 S32 -176.4(6) .
S31 C32 C33 S34 177.0(7) .
S33 C32 C33 S34 -0.6(17) .
C31 S32 C33 C32 -1.8(10) .
C31 S32 C33 S34 -178.3(6) .
C35 S34 C33 C32 7.6(12) .
C35 S34 C33 S32 -176.5(6) .
C32 S33 C34 C35 -55.8(9) .
S33 C34 C35 S34 72.0(10) .
C33 S34 C35 C34 -42.4(9) .
C43 S42 C41 C41 -178.3(13) 2_666
C43 S42 C41 S41 3.6(7) .
C42 S41 C41 C41 176.8(13) 2_666
C42 S41 C41 S42 -5.1(7) .
C41 S41 C42 C43 5.3(10) .
C41 S41 C42 S43 -175.9(6) .
C44 S43 C42 C43 15.6(12) .
C44 S43 C42 S41 -163.1(6) .
S41 C42 C43 S44 170.1(6) .
S43 C42 C43 S44 -8.5(16) .
S41 C42 C43 S42 -3.8(13) .
S43 C42 C43 S42 177.6(6) .
C45 S44 C43 C42 -28.3(11) .
C45 S44 C43 S42 145.6(6) .
C41 S42 C43 C42 0.0(10) .
C41 S42 C43 S44 -174.3(6) .
C42 S43 C44 C45 22.8(9) .
S43 C44 C45 S44 -66.3(9) .
C43 S44 C45 C44 66.0(8) .
C52 S51 C51 C51 -176.4(13) 2_566
C52 S51 C51 S52 0.9(7) .
C53 S52 C51 C51 176.7(12) 2_566
C53 S52 C51 S51 -0.6(7) .
C54 S53 C52 C53 3.9(12) .
C54 S53 C52 S51 -174.4(7) .
C51 S51 C52 C53 -0.9(10) .
C51 S51 C52 S53 177.6(6) .
S53 C52 C53 S52 -177.7(6) .
S51 C52 C53 S52 0.6(13) .
S53 C52 C53 S54 0.4(17) .
S51 C52 C53 S54 178.6(7) .
C51 S52 C53 C52 0.0(10) .
C51 S52 C53 S54 -178.3(6) .
C55 S54 C53 C52 22.4(12) .
C55 S54 C53 S52 -159.6(6) .
C52 S53 C54 C55 -39.6(10) .
S53 C54 C55 S54 70.9(11) .
C53 S54 C55 C54 -56.3(9) .
C64 Ag6 C61 F63 -163.1(17) .
C63 Ag6 C61 F63 -30(7) .
C62 Ag6 C61 F63 21.2(17) .
C64 Ag6 C61 F61 62.0(11) .
C63 Ag6 C61 F61 -165(6) .
C62 Ag6 C61 F61 -113.8(12) .
C64 Ag6 C61 F62 -38.2(8) .
C63 Ag6 C61 F62 95(7) .
C62 Ag6 C61 F62 146.0(8) .
C64 Ag6 C62 F66 58(6) .
C61 Ag6 C62 F66 145.4(12) .
C63 Ag6 C62 F66 -39.1(12) .
C64 Ag6 C62 F65 -160(6) .
C61 Ag6 C62 F65 -72.1(8) .
C63 Ag6 C62 F65 103.3(10) .
C64 Ag6 C62 F64 -55(6) .
C61 Ag6 C62 F64 32.2(10) .
C63 Ag6 C62 F64 -152.4(11) .
C64 Ag6 C63 F69 36.0(14) .
C61 Ag6 C63 F69 -97(6) .
C62 Ag6 C63 F69 -148.2(15) .
C64 Ag6 C63 F67 -109.5(10) .
C61 Ag6 C63 F67 118(6) .
C62 Ag6 C63 F67 66.3(10) .
C64 Ag6 C63 F68 143.0(12) .
C61 Ag6 C63 F68 10(7) .
C62 Ag6 C63 F68 -41.2(12) .
C61 Ag6 C64 F71 -178.5(12) .
C63 Ag6 C64 F71 5.8(13) .
C62 Ag6 C64 F71 -91(6) .
C61 Ag6 C64 F70 -49.0(10) .
C63 Ag6 C64 F70 135.3(11) .
C62 Ag6 C64 F70 39(6) .
C61 Ag6 C64 F72 76.1(11) .
C63 Ag6 C64 F72 -99.6(12) .
C62 Ag6 C64 F72 164(6) .
C73 Ag7 C71 F81 -164(4) .
C74 Ag7 C71 F81 104.1(9) .
C72 Ag7 C71 F81 -70.1(9) .
C73 Ag7 C71 F82 -43(5) .
C74 Ag7 C71 F82 -134.5(9) .
C72 Ag7 C71 F82 51.3(9) .
C73 Ag7 C71 F83 76(5) .
C74 Ag7 C71 F83 -16.3(7) .
C72 Ag7 C71 F83 169.5(7) .
C73 Ag7 C72 F84 -49.7(7) .
C74 Ag7 C72 F84 40(4) .
C71 Ag7 C72 F84 136.1(7) .
C73 Ag7 C72 F86 70.5(7) .
C74 Ag7 C72 F86 160(3) .
C71 Ag7 C72 F86 -103.7(7) .
C73 Ag7 C72 F85 -170.4(7) .
C74 Ag7 C72 F85 -80(4) .
C71 Ag7 C72 F85 15.5(7) .
C74 Ag7 C73 F89 41.4(6) .
C71 Ag7 C73 F89 -50(5) .
C72 Ag7 C73 F89 -144.4(6) .
C74 Ag7 C73 F87 -80.6(8) .
C71 Ag7 C73 F87 -172(4) .
C72 Ag7 C73 F87 93.6(8) .
C74 Ag7 C73 F88 160.9(8) .
C71 Ag7 C73 F88 69(5) .
C72 Ag7 C73 F88 -24.9(8) .
C73 Ag7 C74 F92 144.0(7) .
C71 Ag7 C74 F92 -41.8(7) .
C72 Ag7 C74 F92 54(4) .
C73 Ag7 C74 F90 24.1(6) .
C71 Ag7 C74 F90 -161.7(6) .
C72 Ag7 C74 F90 -66(4) .
C73 Ag7 C74 F91 -95.0(7) .
C71 Ag7 C74 F91 79.1(7) .
C72 Ag7 C74 F91 175(3) .
Cl82 C81 C82 Cl83 69.1(10) .
Cl81 C81 C82 Cl83 -171.3(6) .
Cl92 C91 C92 Cl93 -67.2(8) .
Cl91 C91 C92 Cl93 172.4(5) .
